data_1570346
loop_
_publ_author_name
'Turnbull, Douglas'
'L&#xe9;gar&#xe9;, Marc-Andr&#xe9;'

_publ_section_title
;
 Rapid, iterative syntheses of unsymmetrical di- and triarylboranes from
 crystalline aryldifluoroboranes.
;
_journal_issue 48
_journal_name_full 'Chemical science'
_journal_page_first 14256
_journal_page_last 14261
_journal_paper_doi 10.1039/d3sc05071h
_journal_volume 14
_journal_year 2023
_chemical_formula_moiety 'C52 H48 B2 Fe, 0.5[C6H5F]'
_chemical_formula_sum 'C55 H50.5 B2 F0.5 Fe'
_chemical_formula_weight 798.507
_chemical_name_systematic '1,1'-bis[5-acenaphthyl(mesityl)boryl]ferrocene - fluorobenzene (1:0.5)'
_space_group_crystal_system monoclinic
_space_group_IT_number 14
_space_group_name_Hall '-P 2ybc'
_space_group_name_H-M_alt 'P 1 21/c 1'
_symmetry_Int_Tables_number 14
_atom_sites_solution_primary dual
_audit_creation_date 2023-09-03
_audit_creation_method
;
Olex2 1.5
(compiled 2023.08.17 svn.r577a77a9 for OlexSys, GUI svn.r6817)
;
_audit_update_record
;
2023-09-03 deposited with the CCDC.	2023-11-17 downloaded from the CCDC.
;
_cell_angle_alpha 90
_cell_angle_beta 97.668(3)
_cell_angle_gamma 90
_cell_formula_units_Z 4
_cell_length_a 31.0228(11)
_cell_length_b 7.5570(3)
_cell_length_c 18.3028(8)
_cell_measurement_reflns_used 2216
_cell_measurement_temperature 298
_cell_measurement_theta_max 70.771
_cell_measurement_theta_min 2.874
_cell_volume 4252.5(3)
_computing_cell_refinement 'SAINT V8.38A (?, 2016)'
_computing_data_reduction 'SAINT V8.38A (?, 2016)'
_computing_molecular_graphics 'Olex2 1.5 (Dolomanov et al., 2009)'
_computing_publication_material 'Olex2 1.5 (Dolomanov et al., 2009)'
_computing_structure_refinement 'olex2.refine 1.5 (Bourhis et al., 2015)'
_computing_structure_solution 'SHELXT 2014/5 (Sheldrick, 2014)'
_diffrn_ambient_temperature 298.15
_diffrn_measured_fraction_theta_full 0.9513
_diffrn_measured_fraction_theta_max 0.9103
_diffrn_measurement_device_type 'Bruker D8'
_diffrn_measurement_method '\f and \w scans'
_diffrn_radiation_type 'Cu K\a'
_diffrn_radiation_wavelength 1.54178
_diffrn_reflns_av_R_equivalents 0.0927
_diffrn_reflns_av_unetI/netI 0.0857
_diffrn_reflns_Laue_measured_fraction_full 0.9513
_diffrn_reflns_Laue_measured_fraction_max 0.9103
_diffrn_reflns_limit_h_max 26
_diffrn_reflns_limit_h_min -38
_diffrn_reflns_limit_k_max 8
_diffrn_reflns_limit_k_min -9
_diffrn_reflns_limit_l_max 18
_diffrn_reflns_limit_l_min -22
_diffrn_reflns_number 24980
_diffrn_reflns_point_group_measured_fraction_full 0.9513
_diffrn_reflns_point_group_measured_fraction_max 0.9103
_diffrn_reflns_theta_full 67.6786
_diffrn_reflns_theta_max 75.33
_diffrn_reflns_theta_min 2.87
_exptl_absorpt_coefficient_mu 3.133
_exptl_absorpt_correction_T_max 0.7538
_exptl_absorpt_correction_T_min 0.1720
_exptl_absorpt_correction_type multi-scan
_exptl_absorpt_process_details
;
SADABS-2016/2 (Bruker,2016/2) was used for absorption correction.
wR2(int) was 0.1571 before and 0.0405 after correction.
The Ratio of minimum to maximum transmission is 0.2282.
The \l/2 correction factor is Not present.
;
_exptl_crystal_colour 'translucent red'
_exptl_crystal_colour_lustre translucent
_exptl_crystal_colour_primary red
_exptl_crystal_density_diffrn 1.247
_exptl_crystal_description plate
_exptl_crystal_F_000 1684.665
_exptl_crystal_size_max 0.1
_exptl_crystal_size_mid 0.05
_exptl_crystal_size_min 0.02
_refine_diff_density_max 0.5676
_refine_diff_density_min -0.6905
_refine_diff_density_rms 0.0912
_refine_ls_d_res_high 0.7969
_refine_ls_d_res_low 15.3727
_refine_ls_extinction_coef 0.00143(13)
_refine_ls_extinction_expression Fc^*^=kFc[1+0.001xFc^2^\l^3^/sin(2\q)]^-1/4^
_refine_ls_goodness_of_fit_ref 0.9696
_refine_ls_hydrogen_treatment constr
_refine_ls_matrix_type full
_refine_ls_number_constraints 80
_refine_ls_number_parameters 503
_refine_ls_number_reflns 8026
_refine_ls_number_restraints 0
_refine_ls_restrained_S_all 0.9696
_refine_ls_R_factor_all 0.1351
_refine_ls_R_factor_gt 0.0619
_refine_ls_shift/su_max 0.0009
_refine_ls_shift/su_mean 0.0000
_refine_ls_structure_factor_coef Fsqd
_refine_ls_weighting_details 'w=1/[\s^2^(Fo^2^)+(0.0916P)^2^] where P=(Fo^2^+2Fc^2^)/3'
_refine_ls_weighting_scheme calc
_refine_ls_wR_factor_gt 0.1470
_refine_ls_wR_factor_ref 0.1979
_reflns_Friedel_coverage 0.0
_reflns_limit_h_max 37
_reflns_limit_h_min -38
_reflns_limit_k_max 9
_reflns_limit_k_min 0
_reflns_limit_l_max 22
_reflns_limit_l_min 0
_reflns_number_gt 3677
_reflns_number_total 8026
_reflns_threshold_expression I>=2u(I)
_cod_data_source_file d3sc05071h2.cif
_cod_data_source_block 6_FcBAM2
_cod_depositor_comments 'Adding full bibliography for 1570333--1570346.cif.'
_cod_original_formula_sum 'C55 H50.5 B2 F0.5 Fe1'
_cod_database_code 1570346
_olex2_refinement_description
;
1. Fixed Uiso
 At 1.2 times of:
  All C(H) groups, All C(H,H) groups
 At 1.5 times of:
  All C(H,H,H) groups
2.a Secondary CH2 refined with riding coordinates:
 C11(H11a,H11b), C12(H12a,H12b), C37(H37a,H37b), C38(H38a,H38b)
2.b Aromatic/amide H refined with riding coordinates:
 C2(H2), C3(H3), C7(H7), C8(H8), C9(H9), C15(H15), C17(H17), C23(H23),
 C24(H24), C25(H25), C26(H26), C28(H28), C29(H29), C33(H33), C34(H34), C35(H35),
  C41(H41), C43(H43), C49(H49), C50(H50), C51(H51), C52(H52)
2.c Idealised Me refined as rotating group:
 C19(H19a,H19b,H19c), C20(H20a,H20b,H20c), C21(H21a,H21b,H21c), C45(H45a,H45b,
 H45c), C46(H46a,H46b,H46c), C47(H47a,H47b,H47c)
;
_smtbx_masks_void_probe_radius 1.2
_smtbx_masks_void_truncation_radius 1.2
_olex2_submission_special_instructions 'No special instructions were received'

loop_
_space_group_symop_id
_space_group_symop_operation_xyz
1 x,y,z
2 -x,y+1/2,-z+1/2
3 -x,-y,-z
4 x,-y-1/2,z-1/2

loop_
_atom_site_label
_atom_site_type_symbol
_atom_site_fract_x
_atom_site_fract_y
_atom_site_fract_z
_atom_site_U_iso_or_equiv
_atom_site_adp_type
_atom_site_occupancy
_atom_site_refinement_flags_posn
Fe1 Fe 0.24423(2) 0.62763(8) 0.40707(4) 0.0602(2) Uani 1.000000 .
C1 C 0.18197(14) 0.8553(6) 0.2203(3) 0.0651(11) Uani 1.000000 .
C2 C 0.21873(15) 0.9574(6) 0.2435(3) 0.0710(12) Uani 1.000000 .
H2 H 0.23655(15) 0.9219(6) 0.2859(3) 0.0852(15) Uiso 1.000000 R
C3 C 0.23081(15) 1.1111(6) 0.2070(3) 0.0716(12) Uani 1.000000 .
H3 H 0.25490(15) 1.1772(6) 0.2266(3) 0.0860(15) Uiso 1.000000 R
C4 C 0.20688(15) 1.1602(6) 0.1435(3) 0.0680(12) Uani 1.000000 .
C5 C 0.17035(14) 1.0580(6) 0.1161(3) 0.0649(12) Uani 1.000000 .
C6 C 0.14929(16) 1.1251(6) 0.0491(3) 0.0723(13) Uani 1.000000 .
C7 C 0.11479(17) 1.0349(7) 0.0141(3) 0.0854(15) Uani 1.000000 .
H7 H 0.10084(17) 1.0737(7) -0.0312(3) 0.1024(18) Uiso 1.000000 R
C8 C 0.10028(16) 0.8810(7) 0.0474(3) 0.0821(14) Uani 1.000000 .
H8 H 0.07656(16) 0.8196(7) 0.0233(3) 0.0985(17) Uiso 1.000000 R
C9 C 0.11990(15) 0.8191(6) 0.1139(3) 0.0732(13) Uani 1.000000 .
H9 H 0.10897(15) 0.7190(6) 0.1346(3) 0.0878(15) Uiso 1.000000 R
C10 C 0.15703(14) 0.9072(6) 0.1518(2) 0.0623(11) Uani 1.000000 .
C11 C 0.21159(18) 1.3121(6) 0.0914(3) 0.0840(15) Uani 1.000000 .
H11a H 0.23850(18) 1.3025(6) 0.0701(3) 0.1007(18) Uiso 1.000000 R
H11b H 0.21113(18) 1.4248(6) 0.1166(3) 0.1007(18) Uiso 1.000000 R
C12 C 0.17141(18) 1.2932(6) 0.0309(3) 0.0848(15) Uani 1.000000 .
H12a H 0.15200(18) 1.3935(6) 0.0321(3) 0.1017(18) Uiso 1.000000 R
H12b H 0.18052(18) 1.2859(6) -0.0177(3) 0.1017(18) Uiso 1.000000 R
C13 C 0.12164(14) 0.6563(6) 0.2837(2) 0.0623(11) Uani 1.000000 .
C14 C 0.09785(15) 0.7751(6) 0.3218(3) 0.0677(12) Uani 1.000000 .
C15 C 0.05666(15) 0.7289(7) 0.3383(3) 0.0792(14) Uani 1.000000 .
H15 H 0.04187(15) 0.8079(7) 0.3649(3) 0.0950(17) Uiso 1.000000 R
C16 C 0.03701(15) 0.5694(7) 0.3163(3) 0.0763(13) Uani 1.000000 .
C17 C 0.06011(15) 0.4554(6) 0.2785(3) 0.0750(13) Uani 1.000000 .
H17 H 0.04752(15) 0.3474(6) 0.2635(3) 0.0900(16) Uiso 1.000000 R
C18 C 0.10157(14) 0.4926(6) 0.2613(3) 0.0665(12) Uani 1.000000 .
C19 C 0.11612(17) 0.9528(6) 0.3486(3) 0.0954(17) Uani 1.000000 .
H19a H 0.1290(11) 0.9430(14) 0.3992(7) 0.143(3) Uiso 1.000000 GR
H19b H 0.1379(9) 0.989(2) 0.3190(14) 0.143(3) Uiso 1.000000 GR
H19c H 0.0931(3) 1.0387(13) 0.345(2) 0.143(3) Uiso 1.000000 GR
C20 C -0.00774(16) 0.5237(7) 0.3343(4) 0.110(2) Uani 1.000000 .
H20a H -0.0160(6) 0.607(4) 0.3696(19) 0.166(3) Uiso 1.000000 GR
H20b H -0.0283(3) 0.529(6) 0.2902(6) 0.166(3) Uiso 1.000000 GR
H20c H -0.0074(4) 0.406(2) 0.355(2) 0.166(3) Uiso 1.000000 GR
C21 C 0.12357(16) 0.3637(6) 0.2168(3) 0.0825(14) Uani 1.000000 .
H21a H 0.1353(10) 0.4251(9) 0.1780(12) 0.124(2) Uiso 1.000000 GR
H21b H 0.1467(7) 0.306(3) 0.2480(5) 0.124(2) Uiso 1.000000 GR
H21c H 0.1029(3) 0.277(3) 0.1959(16) 0.124(2) Uiso 1.000000 GR
C22 C 0.20583(14) 0.5750(5) 0.3085(2) 0.0615(11) Uani 1.000000 .
C23 C 0.25100(14) 0.5685(6) 0.3002(3) 0.0681(12) Uani 1.000000 .
H23 H 0.26453(14) 0.6390(6) 0.2684(3) 0.0817(14) Uiso 1.000000 R
C24 C 0.27191(15) 0.4384(6) 0.3479(3) 0.0707(12) Uani 1.000000 .
H24 H 0.30120(15) 0.4080(6) 0.3525(3) 0.0849(15) Uiso 1.000000 R
C25 C 0.24061(14) 0.3633(6) 0.3871(3) 0.0690(12) Uani 1.000000 .
H25 H 0.24558(14) 0.2748(6) 0.4225(3) 0.0828(15) Uiso 1.000000 R
C26 C 0.20050(14) 0.4445(5) 0.3636(3) 0.0646(12) Uani 1.000000 .
H26 H 0.17444(14) 0.4179(5) 0.3811(3) 0.0775(14) Uiso 1.000000 R
C27 C 0.37596(14) 0.6967(6) 0.4748(3) 0.0648(11) Uani 1.000000 .
C28 C 0.37080(14) 0.7306(6) 0.3996(3) 0.0683(12) Uani 1.000000 .
H28 H 0.34262(14) 0.7297(6) 0.3748(3) 0.0819(14) Uiso 1.000000 R
C29 C 0.40476(16) 0.7664(6) 0.3579(3) 0.0788(14) Uani 1.000000 .
H29 H 0.39886(16) 0.7866(6) 0.3074(3) 0.0946(16) Uiso 1.000000 R
C30 C 0.44651(16) 0.7709(7) 0.3927(3) 0.0790(14) Uani 1.000000 .
C31 C 0.45350(14) 0.7429(6) 0.4691(3) 0.0712(13) Uani 1.000000 .
C32 C 0.49810(17) 0.7538(8) 0.4979(3) 0.0892(16) Uani 1.000000 .
C33 C 0.51035(18) 0.7305(9) 0.5707(4) 0.1089(19) Uani 1.000000 .
H33 H 0.53950(18) 0.7353(9) 0.5907(4) 0.131(2) Uiso 1.000000 R
C34 C 0.47763(19) 0.6985(8) 0.6155(3) 0.1075(19) Uani 1.000000 .
H34 H 0.48584(19) 0.6854(8) 0.6660(3) 0.129(2) Uiso 1.000000 R
C35 C 0.43419(16) 0.6855(7) 0.5886(3) 0.0863(15) Uani 1.000000 .
H35 H 0.41399(16) 0.6627(7) 0.6207(3) 0.1035(18) Uiso 1.000000 R
C36 C 0.42009(15) 0.7067(6) 0.5123(3) 0.0674(12) Uani 1.000000 .
C37 C 0.48987(17) 0.8012(9) 0.3647(3) 0.1044(19) Uani 1.000000 .
H37a H 0.49544(17) 0.7098(9) 0.3299(3) 0.125(2) Uiso 1.000000 R
H37b H 0.49053(17) 0.9157(9) 0.3410(3) 0.125(2) Uiso 1.000000 R
C38 C 0.52354(18) 0.7926(9) 0.4352(3) 0.1052(19) Uani 1.000000 .
H38a H 0.53879(18) 0.9045(9) 0.4431(3) 0.126(2) Uiso 1.000000 R
H38b H 0.54467(18) 0.6999(9) 0.4309(3) 0.126(2) Uiso 1.000000 R
C39 C 0.34341(14) 0.4912(6) 0.5752(3) 0.0678(12) Uani 1.000000 .
C40 C 0.35778(14) 0.3200(6) 0.5632(3) 0.0714(13) Uani 1.000000 .
C41 C 0.36908(16) 0.2058(7) 0.6222(3) 0.0879(16) Uani 1.000000 .
H41 H 0.37840(16) 0.0920(7) 0.6128(3) 0.1055(19) Uiso 1.000000 R
C42 C 0.36695(19) 0.2551(9) 0.6940(4) 0.0974(18) Uani 1.000000 .
C43 C 0.35105(17) 0.4188(9) 0.7063(3) 0.0930(16) Uani 1.000000 .
H43 H 0.34855(17) 0.4532(9) 0.7543(3) 0.112(2) Uiso 1.000000 R
C44 C 0.33835(16) 0.5369(7) 0.6484(3) 0.0810(14) Uani 1.000000 .
C45 C 0.36168(17) 0.2549(6) 0.4863(3) 0.0881(16) Uani 1.000000 .
H45a H 0.33323(18) 0.246(4) 0.4585(7) 0.132(2) Uiso 1.000000 GR
H45b H 0.3790(10) 0.336(3) 0.4625(7) 0.132(2) Uiso 1.000000 GR
H45c H 0.3753(10) 0.141(2) 0.4891(3) 0.132(2) Uiso 1.000000 GR
C46 C 0.3833(2) 0.1343(9) 0.7583(4) 0.145(3) Uani 1.000000 .
H46a H 0.3654(12) 0.030(4) 0.7566(18) 0.217(4) Uiso 1.000000 GR
H46b H 0.4129(7) 0.101(6) 0.7550(18) 0.217(4) Uiso 1.000000 GR
H46c H 0.3821(18) 0.196(3) 0.8039(4) 0.217(4) Uiso 1.000000 GR
C47 C 0.32275(18) 0.7194(8) 0.6670(3) 0.1024(18) Uani 1.000000 .
H47a H 0.3361(11) 0.8067(9) 0.6392(18) 0.154(3) Uiso 1.000000 GR
H47b H 0.2917(2) 0.7256(19) 0.655(2) 0.154(3) Uiso 1.000000 GR
H47c H 0.3306(12) 0.741(2) 0.7187(5) 0.154(3) Uiso 1.000000 GR
C48 C 0.29043(14) 0.7146(6) 0.4913(2) 0.0637(11) Uani 1.000000 .
C49 C 0.27542(14) 0.8558(5) 0.4424(3) 0.0673(12) Uani 1.000000 .
H49 H 0.29291(14) 0.9236(5) 0.4158(3) 0.0807(14) Uiso 1.000000 R
C50 C 0.23030(15) 0.8765(6) 0.4406(3) 0.0722(13) Uani 1.000000 .
H50 H 0.21307(15) 0.9597(6) 0.4129(3) 0.0866(15) Uiso 1.000000 R
C51 C 0.21572(14) 0.7497(6) 0.4879(3) 0.0696(12) Uani 1.000000 .
H51 H 0.18720(14) 0.7347(6) 0.4972(3) 0.0836(15) Uiso 1.000000 R
C52 C 0.25146(14) 0.6507(6) 0.5183(3) 0.0668(12) Uani 1.000000 .
H52 H 0.25049(14) 0.5572(6) 0.5511(3) 0.0801(14) Uiso 1.000000 R
B1 B 0.16995(16) 0.6985(7) 0.2700(3) 0.0615(13) Uani 1.000000 .
B2 B 0.33582(17) 0.6359(7) 0.5122(3) 0.0638(13) Uani 1.000000 .

loop_
_atom_site_aniso_label
_atom_site_aniso_U_11
_atom_site_aniso_U_22
_atom_site_aniso_U_33
_atom_site_aniso_U_12
_atom_site_aniso_U_13
_atom_site_aniso_U_23
Fe1 0.0586(4) 0.0567(4) 0.0646(5) -0.0009(3) 0.0059(3) 0.0007(3)
C1 0.065(3) 0.063(3) 0.067(3) 0.007(2) 0.007(2) 0.004(2)
C2 0.076(3) 0.064(3) 0.071(3) -0.006(2) 0.005(2) 0.009(2)
C3 0.078(3) 0.065(3) 0.072(3) -0.007(2) 0.012(2) -0.006(3)
C4 0.077(3) 0.061(3) 0.069(3) 0.003(2) 0.022(2) -0.003(2)
C5 0.070(3) 0.060(3) 0.066(3) 0.004(2) 0.012(2) 0.005(2)
C6 0.079(3) 0.067(3) 0.071(3) 0.010(3) 0.010(2) 0.008(3)
C7 0.084(3) 0.098(4) 0.072(4) 0.010(3) 0.002(3) 0.010(3)
C8 0.078(3) 0.092(4) 0.073(4) -0.004(3) -0.000(3) 0.012(3)
C9 0.072(3) 0.080(3) 0.067(3) -0.010(3) 0.006(2) 0.010(2)
C10 0.061(2) 0.070(3) 0.057(3) 0.005(2) 0.011(2) 0.004(2)
C11 0.104(4) 0.070(3) 0.081(4) -0.006(3) 0.025(3) 0.010(3)
C12 0.111(4) 0.069(3) 0.077(4) 0.007(3) 0.027(3) 0.012(3)
C13 0.065(3) 0.063(3) 0.057(3) 0.006(2) 0.002(2) 0.006(2)
C14 0.065(3) 0.062(3) 0.074(3) 0.007(2) 0.006(2) 0.002(2)
C15 0.066(3) 0.084(4) 0.091(4) 0.013(3) 0.023(3) 0.001(3)
C16 0.060(3) 0.078(3) 0.091(4) 0.003(3) 0.012(3) 0.006(3)
C17 0.065(3) 0.069(3) 0.090(4) -0.002(3) 0.007(3) 0.002(3)
C18 0.066(3) 0.059(3) 0.073(3) 0.006(2) 0.004(2) 0.002(2)
C19 0.088(4) 0.081(3) 0.120(5) 0.005(3) 0.022(3) -0.021(3)
C20 0.070(3) 0.108(4) 0.158(6) 0.002(3) 0.031(4) 0.019(4)
C21 0.079(3) 0.075(3) 0.091(4) -0.004(3) 0.005(3) -0.018(3)
C22 0.061(2) 0.058(3) 0.065(3) -0.002(2) 0.005(2) 0.003(2)
C23 0.062(3) 0.066(3) 0.077(3) -0.003(2) 0.010(2) 0.004(2)
C24 0.063(3) 0.074(3) 0.075(3) 0.004(2) 0.009(2) -0.004(3)
C25 0.075(3) 0.059(3) 0.071(3) -0.001(2) 0.002(2) 0.001(2)
C26 0.060(3) 0.056(3) 0.076(3) -0.004(2) 0.006(2) 0.008(2)
C27 0.061(3) 0.066(3) 0.065(3) -0.001(2) 0.000(2) -0.002(2)
C28 0.058(3) 0.082(3) 0.063(3) -0.006(2) 0.004(2) 0.000(2)
C29 0.080(3) 0.094(4) 0.062(3) -0.006(3) 0.010(3) 0.002(3)
C30 0.068(3) 0.088(3) 0.082(4) -0.004(3) 0.012(3) -0.005(3)
C31 0.058(3) 0.080(3) 0.076(4) -0.003(2) 0.007(2) -0.000(3)
C32 0.065(3) 0.110(4) 0.091(4) -0.005(3) 0.006(3) -0.002(3)
C33 0.067(3) 0.152(6) 0.103(5) -0.009(4) -0.007(3) 0.004(4)
C34 0.087(4) 0.141(5) 0.087(4) -0.023(4) -0.016(3) 0.014(4)
C35 0.071(3) 0.106(4) 0.077(4) -0.010(3) -0.006(3) 0.007(3)
C36 0.063(3) 0.070(3) 0.066(3) -0.005(2) -0.000(2) 0.001(2)
C37 0.077(3) 0.130(5) 0.109(5) -0.015(3) 0.026(3) -0.006(4)
C38 0.070(3) 0.137(5) 0.111(5) -0.012(3) 0.020(3) -0.007(4)
C39 0.064(3) 0.080(3) 0.058(3) -0.007(2) 0.003(2) 0.001(2)
C40 0.062(3) 0.070(3) 0.081(4) -0.005(2) 0.006(2) 0.008(3)
C41 0.084(3) 0.076(3) 0.103(5) -0.002(3) 0.009(3) 0.025(3)
C42 0.094(4) 0.112(5) 0.083(5) -0.014(4) 0.004(3) 0.027(4)
C43 0.086(4) 0.127(5) 0.065(4) -0.021(4) 0.006(3) 0.015(4)
C44 0.073(3) 0.096(4) 0.074(4) -0.006(3) 0.008(3) -0.002(3)
C45 0.093(4) 0.078(3) 0.091(4) 0.012(3) 0.002(3) -0.011(3)
C46 0.175(7) 0.146(6) 0.107(6) -0.009(5) -0.004(5) 0.065(5)
C47 0.104(4) 0.126(5) 0.076(4) 0.005(4) 0.010(3) -0.022(3)
C48 0.064(3) 0.061(3) 0.066(3) -0.008(2) 0.009(2) 0.002(2)
C49 0.069(3) 0.058(3) 0.073(3) -0.002(2) 0.005(2) 0.004(2)
C50 0.067(3) 0.062(3) 0.084(3) 0.006(2) -0.000(2) -0.002(3)
C51 0.060(3) 0.071(3) 0.077(3) -0.000(2) 0.008(2) 0.003(3)
C52 0.069(3) 0.065(3) 0.067(3) -0.004(2) 0.013(2) 0.002(2)
B1 0.065(3) 0.061(3) 0.058(3) -0.000(3) 0.005(2) -0.004(3)
B2 0.064(3) 0.069(3) 0.057(3) -0.008(3) 0.004(2) -0.012(3)

loop_
_atom_type_symbol
_atom_type_scat_dispersion_real
_atom_type_scat_dispersion_imag
_atom_type_scat_Cromer_Mann_a1
_atom_type_scat_Cromer_Mann_a2
_atom_type_scat_Cromer_Mann_a3
_atom_type_scat_Cromer_Mann_a4
_atom_type_scat_Cromer_Mann_b1
_atom_type_scat_Cromer_Mann_b2
_atom_type_scat_Cromer_Mann_b3
_atom_type_scat_Cromer_Mann_b4
_atom_type_scat_Cromer_Mann_c
_atom_type_scat_source
_atom_type_scat_dispersion_source
B 0.00925 0.00394 2.05450 1.33260 1.09790 0.70680 23.21850 1.02100 60.34980 0.14030 -0.19320 'International Tables Volume C Table 6.1.1.4 (pp. 500-502)' 'Brennan, Cowan, Rev. Sci. Instrum., 1992, 63, 850'
C 0.01788 0.00908 2.31000 1.02000 1.58860 0.86500 20.84390 10.20750 0.56870 51.65120 0.21560 'International Tables Volume C Table 6.1.1.4 (pp. 500-502)' 'Brennan, Cowan, Rev. Sci. Instrum., 1992, 63, 850'
Fe -1.13089 3.15213 11.76950 7.35730 3.52220 2.30450 4.76110 0.30720 15.35350 76.88050 1.03690 'International Tables Volume C Table 6.1.1.4 (pp. 500-502)' 'Brennan, Cowan, Rev. Sci. Instrum., 1992, 63, 850'
H 0.00000 0.00000 0.49300 0.32291 0.14019 0.04081 10.51090 26.12570 3.14236 57.79970 0.00304 'International Tables Volume C Table 6.1.1.4 (pp. 500-502)' 'Brennan, Cowan, Rev. Sci. Instrum., 1992, 63, 850'

loop_
_geom_angle_atom_site_label_1
_geom_angle_atom_site_label_2
_geom_angle_atom_site_label_3
_geom_angle
_geom_angle_site_symmetry_1
_geom_angle_site_symmetry_3
_geom_angle_publ_flag
C23 Fe1 C22 40.76(16) . . ?
C24 Fe1 C22 68.76(17) . . ?
C24 Fe1 C23 40.41(17) . . ?
C25 Fe1 C22 68.98(17) . . ?
C25 Fe1 C23 67.85(18) . . ?
C25 Fe1 C24 40.15(16) . . ?
C26 Fe1 C22 41.10(16) . . ?
C26 Fe1 C23 67.91(18) . . ?
C26 Fe1 C24 67.77(18) . . ?
C26 Fe1 C25 40.46(16) . . ?
C48 Fe1 C22 167.21(17) . . ?
C48 Fe1 C23 129.30(17) . . ?
C48 Fe1 C24 108.54(18) . . ?
C48 Fe1 C25 117.60(17) . . ?
C48 Fe1 C26 150.67(17) . . ?
C49 Fe1 C22 129.37(17) . . ?
C49 Fe1 C23 112.52(19) . . ?
C49 Fe1 C24 122.87(18) . . ?
C49 Fe1 C25 154.27(18) . . ?
C49 Fe1 C26 165.22(17) . . ?
C49 Fe1 C48 40.73(16) . . ?
C50 Fe1 C22 108.64(18) . . ?
C50 Fe1 C23 122.8(2) . . ?
C50 Fe1 C24 157.1(2) . . ?
C50 Fe1 C25 161.98(19) . . ?
C50 Fe1 C26 126.15(17) . . ?
C50 Fe1 C48 68.68(17) . . ?
C50 Fe1 C49 40.25(16) . . ?
C51 Fe1 C22 117.71(18) . . ?
C51 Fe1 C23 154.36(18) . . ?
C51 Fe1 C24 161.80(19) . . ?
C51 Fe1 C25 123.77(19) . . ?
C51 Fe1 C26 105.13(18) . . ?
C51 Fe1 C48 68.92(17) . . ?
C51 Fe1 C49 67.76(18) . . ?
C51 Fe1 C50 40.27(17) . . ?
C52 Fe1 C22 150.32(18) . . ?
C52 Fe1 C23 165.60(18) . . ?
C52 Fe1 C24 126.34(19) . . ?
C52 Fe1 C25 105.17(18) . . ?
C52 Fe1 C26 115.60(18) . . ?
C52 Fe1 C48 41.44(16) . . ?
C52 Fe1 C49 67.93(18) . . ?
C52 Fe1 C50 67.57(18) . . ?
C52 Fe1 C51 39.98(16) . . ?
C10 C1 C2 115.9(4) . . ?
B1 C1 C2 119.3(4) . . ?
B1 C1 C10 124.8(4) . . ?
H2 C2 C1 117.7(3) . . ?
C3 C2 C1 124.6(4) . . ?
C3 C2 H2 117.7(3) . . ?
H3 C3 C2 120.5(3) . . ?
C4 C3 C2 118.9(4) . . ?
C4 C3 H3 120.5(3) . . ?
C5 C4 C3 118.8(4) . . ?
C11 C4 C3 131.7(5) . . ?
C11 C4 C5 109.5(4) . . ?
C6 C5 C4 111.8(4) . . ?
C10 C5 C4 123.6(4) . . ?
C10 C5 C6 124.6(4) . . ?
C7 C6 C5 118.5(4) . . ?
C12 C6 C5 109.0(4) . . ?
C12 C6 C7 132.5(5) . . ?
H7 C7 C6 120.5(3) . . ?
C8 C7 C6 119.1(5) . . ?
C8 C7 H7 120.5(3) . . ?
H8 C8 C7 118.8(3) . . ?
C9 C8 C7 122.3(5) . . ?
C9 C8 H8 118.8(3) . . ?
H9 C9 C8 119.8(3) . . ?
C10 C9 C8 120.5(4) . . ?
C10 C9 H9 119.8(3) . . ?
C5 C10 C1 118.0(4) . . ?
C9 C10 C1 127.0(4) . . ?
C9 C10 C5 114.9(4) . . ?
H11a C11 C4 110.9(3) . . ?
H11b C11 C4 110.9(3) . . ?
H11b C11 H11a 109.0 . . ?
C12 C11 C4 104.0(4) . . ?
C12 C11 H11a 110.9(3) . . ?
C12 C11 H11b 110.9(3) . . ?
C11 C12 C6 105.4(4) . . ?
H12a C12 C6 110.7(3) . . ?
H12a C12 C11 110.7(3) . . ?
H12b C12 C6 110.7(3) . . ?
H12b C12 C11 110.7(3) . . ?
H12b C12 H12a 108.8 . . ?
C18 C13 C14 117.4(4) . . ?
B1 C13 C14 121.4(4) . . ?
B1 C13 C18 121.1(4) . . ?
C15 C14 C13 120.3(4) . . ?
C19 C14 C13 121.9(4) . . ?
C19 C14 C15 117.8(4) . . ?
H15 C15 C14 118.8(3) . . ?
C16 C15 C14 122.3(4) . . ?
C16 C15 H15 118.8(3) . . ?
C17 C16 C15 117.1(4) . . ?
C20 C16 C15 121.1(5) . . ?
C20 C16 C17 121.7(5) . . ?
H17 C17 C16 118.3(3) . . ?
C18 C17 C16 123.3(4) . . ?
C18 C17 H17 118.3(3) . . ?
C17 C18 C13 119.6(4) . . ?
C21 C18 C13 120.8(4) . . ?
C21 C18 C17 119.6(4) . . ?
H19a C19 C14 109.5 . . ?
H19b C19 C14 109.5 . . ?
H19b C19 H19a 109.5 . . ?
H19c C19 C14 109.5 . . ?
H19c C19 H19a 109.5 . . ?
H19c C19 H19b 109.5 . . ?
H20a C20 C16 109.5 . . ?
H20b C20 C16 109.5 . . ?
H20b C20 H20a 109.5 . . ?
H20c C20 C16 109.5 . . ?
H20c C20 H20a 109.5 . . ?
H20c C20 H20b 109.5 . . ?
H21a C21 C18 109.5 . . ?
H21b C21 C18 109.5 . . ?
H21b C21 H21a 109.5 . . ?
H21c C21 C18 109.5 . . ?
H21c C21 H21a 109.5 . . ?
H21c C21 H21b 109.5 . . ?
C23 C22 Fe1 68.9(3) . . ?
C26 C22 Fe1 68.0(2) . . ?
C26 C22 C23 104.9(4) . . ?
B1 C22 Fe1 125.3(3) . . ?
B1 C22 C23 128.8(4) . . ?
B1 C22 C26 126.2(4) . . ?
C22 C23 Fe1 70.3(3) . . ?
H23 C23 Fe1 125.97(12) . . ?
H23 C23 C22 125.3(3) . . ?
C24 C23 Fe1 70.0(3) . . ?
C24 C23 C22 109.5(4) . . ?
C24 C23 H23 125.3(3) . . ?
C23 C24 Fe1 69.6(3) . . ?
H24 C24 Fe1 126.69(13) . . ?
H24 C24 C23 126.1(3) . . ?
C25 C24 Fe1 69.2(3) . . ?
C25 C24 C23 107.8(4) . . ?
C25 C24 H24 126.1(3) . . ?
C24 C25 Fe1 70.6(3) . . ?
H25 C25 Fe1 125.56(13) . . ?
H25 C25 C24 125.9(3) . . ?
C26 C25 Fe1 69.5(2) . . ?
C26 C25 C24 108.3(4) . . ?
C26 C25 H25 125.9(3) . . ?
C22 C26 Fe1 70.9(2) . . ?
C25 C26 Fe1 70.0(3) . . ?
C25 C26 C22 109.6(4) . . ?
H26 C26 Fe1 125.46(13) . . ?
H26 C26 C22 125.2(2) . . ?
H26 C26 C25 125.2(3) . . ?
C36 C27 C28 115.9(4) . . ?
B2 C27 C28 119.6(4) . . ?
B2 C27 C36 124.3(4) . . ?
H28 C28 C27 117.3(3) . . ?
C29 C28 C27 125.3(4) . . ?
C29 C28 H28 117.3(3) . . ?
H29 C29 C28 120.5(3) . . ?
C30 C29 C28 118.9(5) . . ?
C30 C29 H29 120.5(3) . . ?
C31 C30 C29 118.2(5) . . ?
C37 C30 C29 132.4(5) . . ?
C37 C30 C31 109.4(5) . . ?
C32 C31 C30 112.1(5) . . ?
C36 C31 C30 124.1(4) . . ?
C36 C31 C32 123.8(5) . . ?
C33 C32 C31 119.6(5) . . ?
C38 C32 C31 108.2(5) . . ?
C38 C32 C33 132.2(5) . . ?
H33 C33 C32 121.1(3) . . ?
C34 C33 C32 117.9(5) . . ?
C34 C33 H33 121.1(3) . . ?
H34 C34 C33 118.2(3) . . ?
C35 C34 C33 123.5(6) . . ?
C35 C34 H34 118.2(4) . . ?
H35 C35 C34 119.9(4) . . ?
C36 C35 C34 120.3(5) . . ?
C36 C35 H35 119.9(3) . . ?
C31 C36 C27 117.5(4) . . ?
C35 C36 C27 127.5(4) . . ?
C35 C36 C31 115.0(4) . . ?
H37a C37 C30 111.0(3) . . ?
H37b C37 C30 111.0(3) . . ?
H37b C37 H37a 109.0 . . ?
C38 C37 C30 104.0(5) . . ?
C38 C37 H37a 111.0(3) . . ?
C38 C37 H37b 111.0(3) . . ?
C37 C38 C32 106.2(4) . . ?
H38a C38 C32 110.5(3) . . ?
H38a C38 C37 110.5(3) . . ?
H38b C38 C32 110.5(3) . . ?
H38b C38 C37 110.5(3) . . ?
H38b C38 H38a 108.7 . . ?
C44 C39 C40 117.0(4) . . ?
B2 C39 C40 123.1(4) . . ?
B2 C39 C44 119.8(4) . . ?
C41 C40 C39 120.4(5) . . ?
C45 C40 C39 121.0(4) . . ?
C45 C40 C41 118.5(5) . . ?
H41 C41 C40 118.9(3) . . ?
C42 C41 C40 122.3(5) . . ?
C42 C41 H41 118.9(4) . . ?
C43 C42 C41 117.9(5) . . ?
C46 C42 C41 121.5(6) . . ?
C46 C42 C43 120.5(6) . . ?
H43 C43 C42 119.2(4) . . ?
C44 C43 C42 121.7(6) . . ?
C44 C43 H43 119.2(4) . . ?
C43 C44 C39 120.4(5) . . ?
C47 C44 C39 121.0(5) . . ?
C47 C44 C43 118.4(5) . . ?
H45a C45 C40 109.5 . . ?
H45b C45 C40 109.5 . . ?
H45b C45 H45a 109.5 . . ?
H45c C45 C40 109.5 . . ?
H45c C45 H45a 109.5 . . ?
H45c C45 H45b 109.5 . . ?
H46a C46 C42 109.5 . . ?
H46b C46 C42 109.5 . . ?
H46b C46 H46a 109.5 . . ?
H46c C46 C42 109.5 . . ?
H46c C46 H46a 109.5 . . ?
H46c C46 H46b 109.5 . . ?
H47a C47 C44 109.5 . . ?
H47b C47 C44 109.5 . . ?
H47b C47 H47a 109.5 . . ?
H47c C47 C44 109.5 . . ?
H47c C47 H47a 109.5 . . ?
H47c C47 H47b 109.5 . . ?
C49 C48 Fe1 68.6(2) . . ?
C52 C48 Fe1 67.7(2) . . ?
C52 C48 C49 104.2(4) . . ?
B2 C48 Fe1 125.9(3) . . ?
B2 C48 C49 131.2(4) . . ?
B2 C48 C52 124.5(4) . . ?
C48 C49 Fe1 70.7(2) . . ?
H49 C49 Fe1 125.82(14) . . ?
H49 C49 C48 125.1(3) . . ?
C50 C49 Fe1 70.0(3) . . ?
C50 C49 C48 109.8(4) . . ?
C50 C49 H49 125.1(3) . . ?
C49 C50 Fe1 69.8(2) . . ?
H50 C50 Fe1 126.01(13) . . ?
H50 C50 C49 125.9(3) . . ?
C51 C50 Fe1 69.9(3) . . ?
C51 C50 C49 108.1(4) . . ?
C51 C50 H50 125.9(3) . . ?
C50 C51 Fe1 69.9(3) . . ?
H51 C51 Fe1 126.32(13) . . ?
H51 C51 C50 126.0(3) . . ?
C52 C51 Fe1 69.3(3) . . ?
C52 C51 C50 107.9(4) . . ?
C52 C51 H51 126.0(3) . . ?
C48 C52 Fe1 70.8(3) . . ?
C51 C52 Fe1 70.7(3) . . ?
C51 C52 C48 110.0(4) . . ?
H52 C52 Fe1 125.05(12) . . ?
H52 C52 C48 125.0(3) . . ?
H52 C52 C51 125.0(3) . . ?
C13 B1 C1 123.1(4) . . ?
C22 B1 C1 120.5(4) . . ?
C22 B1 C13 116.4(4) . . ?
C39 B2 C27 118.1(4) . . ?
C48 B2 C27 122.3(4) . . ?
C48 B2 C39 119.6(4) . . ?

loop_
_geom_bond_atom_site_label_1
_geom_bond_atom_site_label_2
_geom_bond_distance
_geom_bond_site_symmetry_2
_geom_bond_publ_flag
Fe1 C22 2.063(4) . ?
Fe1 C23 2.044(5) . ?
Fe1 C24 2.050(5) . ?
Fe1 C25 2.031(4) . ?
Fe1 C26 2.025(4) . ?
Fe1 C48 2.067(4) . ?
Fe1 C49 2.040(4) . ?
Fe1 C50 2.043(4) . ?
Fe1 C51 2.042(5) . ?
Fe1 C52 2.025(5) . ?
C1 C2 1.395(6) . ?
C1 C10 1.437(6) . ?
C1 B1 1.569(7) . ?
C2 H2 0.9300 . ?
C2 C3 1.415(6) . ?
C3 H3 0.9300 . ?
C3 C4 1.345(6) . ?
C4 C5 1.407(6) . ?
C4 C11 1.512(6) . ?
C5 C6 1.406(6) . ?
C5 C10 1.403(6) . ?
C6 C7 1.355(7) . ?
C6 C12 1.502(6) . ?
C7 H7 0.9300 . ?
C7 C8 1.415(7) . ?
C8 H8 0.9300 . ?
C8 C9 1.369(6) . ?
C9 H9 0.9300 . ?
C9 C10 1.427(6) . ?
C11 H11a 0.9700 . ?
C11 H11b 0.9700 . ?
C11 C12 1.559(7) . ?
C12 H12a 0.9700 . ?
C12 H12b 0.9700 . ?
C13 C14 1.406(6) . ?
C13 C18 1.420(6) . ?
C13 B1 1.584(6) . ?
C14 C15 1.396(6) . ?
C14 C19 1.514(6) . ?
C15 H15 0.9300 . ?
C15 C16 1.386(6) . ?
C16 C17 1.366(6) . ?
C16 C20 1.509(6) . ?
C17 H17 0.9300 . ?
C17 C18 1.393(6) . ?
C18 C21 1.492(6) . ?
C19 H19a 0.9600 . ?
C19 H19b 0.9600 . ?
C19 H19c 0.9600 . ?
C20 H20a 0.9600 . ?
C20 H20b 0.9600 . ?
C20 H20c 0.9600 . ?
C21 H21a 0.9600 . ?
C21 H21b 0.9600 . ?
C21 H21c 0.9600 . ?
C22 C23 1.431(6) . ?
C22 C26 1.435(6) . ?
C22 B1 1.548(6) . ?
C23 H23 0.9300 . ?
C23 C24 1.414(6) . ?
C24 H24 0.9300 . ?
C24 C25 1.401(6) . ?
C25 H25 0.9300 . ?
C25 C26 1.403(6) . ?
C26 H26 0.9300 . ?
C27 C28 1.389(6) . ?
C27 C36 1.449(6) . ?
C27 B2 1.568(7) . ?
C28 H28 0.9300 . ?
C28 C29 1.408(6) . ?
C29 H29 0.9300 . ?
C29 C30 1.365(6) . ?
C30 C31 1.402(7) . ?
C30 C37 1.519(7) . ?
C31 C32 1.416(6) . ?
C31 C36 1.412(6) . ?
C32 C33 1.348(7) . ?
C32 C38 1.506(7) . ?
C33 H33 0.9300 . ?
C33 C34 1.408(7) . ?
C34 H34 0.9300 . ?
C34 C35 1.375(7) . ?
C35 H35 0.9300 . ?
C35 C36 1.416(6) . ?
C37 H37a 0.9700 . ?
C37 H37b 0.9700 . ?
C37 C38 1.549(7) . ?
C38 H38a 0.9700 . ?
C38 H38b 0.9700 . ?
C39 C40 1.395(6) . ?
C39 C44 1.413(6) . ?
C39 B2 1.583(7) . ?
C40 C41 1.390(6) . ?
C40 C45 1.511(6) . ?
C41 H41 0.9300 . ?
C41 C42 1.377(8) . ?
C42 C43 1.362(8) . ?
C42 C46 1.523(8) . ?
C43 H43 0.9300 . ?
C43 C44 1.401(7) . ?
C44 C47 1.515(7) . ?
C45 H45a 0.9600 . ?
C45 H45b 0.9600 . ?
C45 H45c 0.9600 . ?
C46 H46a 0.9600 . ?
C46 H46b 0.9600 . ?
C46 H46c 0.9600 . ?
C47 H47a 0.9600 . ?
C47 H47b 0.9600 . ?
C47 H47c 0.9600 . ?
C48 C49 1.430(6) . ?
C48 C52 1.449(6) . ?
C48 B2 1.530(6) . ?
C49 H49 0.9300 . ?
C49 C50 1.405(6) . ?
C50 H50 0.9300 . ?
C50 C51 1.406(6) . ?
C51 H51 0.9300 . ?
C51 C52 1.391(6) . ?
C52 H52 0.9300 . ?

loop_
_geom_torsion_atom_site_label_1
_geom_torsion_atom_site_label_2
_geom_torsion_atom_site_label_3
_geom_torsion_atom_site_label_4
_geom_torsion
_geom_torsion_site_symmetry_1
_geom_torsion_site_symmetry_2
_geom_torsion_site_symmetry_3
_geom_torsion_site_symmetry_4
_geom_torsion_publ_flag
Fe1 C22 C23 C24 59.3(3) . . . . ?
Fe1 C22 C26 C25 -59.5(3) . . . . ?
Fe1 C22 B1 C1 83.0(4) . . . . ?
Fe1 C22 B1 C13 -97.2(4) . . . . ?
Fe1 C23 C22 C26 -58.8(3) . . . . ?
Fe1 C23 C22 B1 119.0(3) . . . . ?
Fe1 C23 C24 C25 58.8(3) . . . . ?
Fe1 C24 C23 C22 -59.5(3) . . . . ?
Fe1 C24 C25 C26 59.6(3) . . . . ?
Fe1 C25 C24 C23 -59.1(3) . . . . ?
Fe1 C25 C26 C22 60.1(3) . . . . ?
Fe1 C26 C22 C23 59.4(3) . . . . ?
Fe1 C26 C22 B1 -118.5(3) . . . . ?
Fe1 C26 C25 C24 -60.3(3) . . . . ?
Fe1 C48 C49 C50 59.2(3) . . . . ?
Fe1 C48 C52 C51 -60.1(3) . . . . ?
Fe1 C48 B2 C27 87.2(4) . . . . ?
Fe1 C48 B2 C39 -94.4(4) . . . . ?
Fe1 C49 C48 C52 -58.7(3) . . . . ?
Fe1 C49 C48 B2 119.6(3) . . . . ?
Fe1 C49 C50 C51 59.6(3) . . . . ?
Fe1 C50 C49 C48 -59.6(3) . . . . ?
Fe1 C50 C51 C52 59.1(3) . . . . ?
Fe1 C51 C50 C49 -59.5(3) . . . . ?
Fe1 C51 C52 C48 60.2(3) . . . . ?
Fe1 C52 C48 C49 59.3(3) . . . . ?
Fe1 C52 C48 B2 -119.2(3) . . . . ?
Fe1 C52 C51 C50 -59.4(3) . . . . ?
C1 C2 C3 C4 -3.4(5) . . . . ?
C1 C10 C5 C4 0.4(5) . . . . ?
C1 C10 C5 C6 -179.9(4) . . . . ?
C1 C10 C9 C8 -177.6(5) . . . . ?
C1 B1 C13 C14 -65.4(5) . . . . ?
C1 B1 C13 C18 118.0(5) . . . . ?
C1 B1 C22 C23 -7.3(6) . . . . ?
C1 B1 C22 C26 170.1(4) . . . . ?
C2 C3 C4 C5 0.8(5) . . . . ?
C2 C3 C4 C11 -178.6(4) . . . . ?
C3 C4 C5 C6 -179.2(5) . . . . ?
C3 C4 C5 C10 0.5(5) . . . . ?
C3 C4 C11 C12 -177.7(6) . . . . ?
C4 C5 C6 C7 176.6(4) . . . . ?
C4 C5 C6 C12 -3.7(4) . . . . ?
C4 C5 C10 C9 -178.2(4) . . . . ?
C4 C11 C12 C6 -4.8(4) . . . . ?
C5 C6 C7 C8 2.3(5) . . . . ?
C5 C6 C12 C11 5.3(4) . . . . ?
C5 C10 C9 C8 0.8(5) . . . . ?
C6 C7 C8 C9 -0.1(6) . . . . ?
C7 C8 C9 C10 -1.5(6) . . . . ?
C13 C14 C15 C16 -2.1(5) . . . . ?
C13 C18 C17 C16 0.2(5) . . . . ?
C13 B1 C22 C23 172.6(4) . . . . ?
C13 B1 C22 C26 -10.1(5) . . . . ?
C14 C15 C16 C17 1.3(6) . . . . ?
C14 C15 C16 C20 -179.5(5) . . . . ?
C15 C16 C17 C18 -0.3(6) . . . . ?
C16 C17 C18 C21 -177.2(5) . . . . ?
C22 C23 C24 C25 -0.6(4) . . . . ?
C22 C26 C25 C24 -0.2(4) . . . . ?
C23 C24 C25 C26 0.5(4) . . . . ?
C27 C28 C29 C30 -0.8(6) . . . . ?
C27 C36 C31 C30 0.6(5) . . . . ?
C27 C36 C31 C32 -179.0(4) . . . . ?
C27 C36 C35 C34 179.8(6) . . . . ?
C27 B2 C39 C40 -62.4(5) . . . . ?
C27 B2 C39 C44 113.4(4) . . . . ?
C27 B2 C48 C49 -4.9(6) . . . . ?
C27 B2 C48 C52 173.1(4) . . . . ?
C28 C29 C30 C31 -1.2(5) . . . . ?
C28 C29 C30 C37 178.6(5) . . . . ?
C29 C30 C31 C32 -179.1(5) . . . . ?
C29 C30 C31 C36 1.3(6) . . . . ?
C29 C30 C37 C38 178.7(7) . . . . ?
C30 C31 C32 C33 179.8(5) . . . . ?
C30 C31 C32 C38 -0.0(5) . . . . ?
C30 C31 C36 C35 -179.0(5) . . . . ?
C30 C37 C38 C32 1.5(5) . . . . ?
C31 C32 C33 C34 -0.9(7) . . . . ?
C31 C32 C38 C37 -1.0(5) . . . . ?
C31 C36 C35 C34 -0.7(5) . . . . ?
C32 C33 C34 C35 1.7(8) . . . . ?
C33 C34 C35 C36 -0.8(8) . . . . ?
C39 C40 C41 C42 -0.4(5) . . . . ?
C39 C44 C43 C42 -2.6(6) . . . . ?
C39 B2 C48 C49 173.5(4) . . . . ?
C39 B2 C48 C52 -8.4(5) . . . . ?
C40 C41 C42 C43 3.4(6) . . . . ?
C40 C41 C42 C46 -174.3(5) . . . . ?
C41 C42 C43 C44 -1.9(6) . . . . ?
C42 C43 C44 C47 -177.5(5) . . . . ?
C48 C49 C50 C51 -0.1(4) . . . . ?
C48 C52 C51 C50 0.7(4) . . . . ?
C49 C50 C51 C52 -0.4(4) . . . . ?

loop_
_smtbx_masks_void_nr
_smtbx_masks_void_average_x
_smtbx_masks_void_average_y
_smtbx_masks_void_average_z
_smtbx_masks_void_volume
_smtbx_masks_void_count_electrons
_smtbx_masks_void_content
1 0.000 -0.864 0.000 172.4 50.2 '1 C6H5F'
2 0.000 -0.587 0.500 172.4 50.2 '1 C6H5F'
3 0.454 0.080 0.241 11.5 0.7 ?
4 0.454 0.420 0.741 11.5 0.7 ?
5 0.546 0.580 0.259 11.5 0.7 ?
6 0.546 0.920 0.759 11.5 0.7 ?
